data_7242349
loop_
_publ_author_name
'Adeel, Muhammad'
'Khalid, Muhammad'
'Ullah, Malik Aman'
'Muhammad, Shabbir'
'Khan, Muhammad Usman'
'Tahir, Muhammad Nawaz'
'Khan, Ilham'
'Asghar, Muhammad'
'Mughal, Khawar Shahzad'

_publ_section_title
;
 Exploration of CH&#x22EF;F &amp; CF&#x22EF;H mediated supramolecular
 arrangements into fluorinated terphenyls and theoretical prediction of
 their third-order nonlinear optical response
;
_journal_issue 14
_journal_name_full 'RSC Advances'
_journal_page_first 7766
_journal_page_last 7778
_journal_paper_doi 10.1039/D0RA08528F
_journal_volume 11
_journal_year 2021
_chemical_formula_sum 'C18 H12 F2'
_chemical_formula_weight 266.28
_space_group_IT_number 14
_space_group_name_Hall '-P 2ybc'
_space_group_name_H-M_alt 'P 1 21/c 1'
_atom_sites_solution_hydrogens geom
_atom_sites_solution_primary direct
_atom_sites_solution_secondary difmap
_audit_creation_method SHELXL-97
_audit_update_record
;
2020-08-24 deposited with the CCDC.	2021-01-25 downloaded from the CCDC.
;
_cell_angle_alpha 90.00
_cell_angle_beta 96.411(4)
_cell_angle_gamma 90.00
_cell_formula_units_Z 2
_cell_length_a 13.5172(12)
_cell_length_b 7.2166(5)
_cell_length_c 6.7331(6)
_cell_measurement_temperature 296(2)
_cell_volume 652.69(9)
_computing_structure_refinement 'SHELXL-97 (Sheldrick, 1997)'
_diffrn_ambient_temperature 296(2)
_diffrn_measured_fraction_theta_full 1.000
_diffrn_measured_fraction_theta_max 1.000
_diffrn_radiation_monochromator graphite
_diffrn_radiation_source 'fine-focus sealed tube'
_diffrn_radiation_type MoK\a
_diffrn_radiation_wavelength 0.71073
_diffrn_reflns_av_R_equivalents 0.0346
_diffrn_reflns_av_sigmaI/netI 0.0336
_diffrn_reflns_limit_h_max 16
_diffrn_reflns_limit_h_min -16
_diffrn_reflns_limit_k_max 8
_diffrn_reflns_limit_k_min -8
_diffrn_reflns_limit_l_max 8
_diffrn_reflns_limit_l_min -8
_diffrn_reflns_number 5080
_diffrn_reflns_theta_full 25.99
_diffrn_reflns_theta_max 25.99
_diffrn_reflns_theta_min 1.52
_exptl_absorpt_coefficient_mu 0.097
_exptl_absorpt_correction_T_max 0.9808
_exptl_absorpt_correction_T_min 0.9695
_exptl_crystal_density_diffrn 1.355
_exptl_crystal_density_method 'not measured'
_exptl_crystal_F_000 276
_exptl_crystal_size_max 0.32
_exptl_crystal_size_mid 0.22
_exptl_crystal_size_min 0.20
_refine_diff_density_max 0.655
_refine_diff_density_min -0.215
_refine_diff_density_rms 0.084
_refine_ls_extinction_method none
_refine_ls_goodness_of_fit_ref 1.056
_refine_ls_hydrogen_treatment mixed
_refine_ls_matrix_type full
_refine_ls_number_parameters 91
_refine_ls_number_reflns 1287
_refine_ls_number_restraints 0
_refine_ls_restrained_S_all 1.056
_refine_ls_R_factor_all 0.0919
_refine_ls_R_factor_gt 0.0749
_refine_ls_shift/su_max 0.000
_refine_ls_shift/su_mean 0.000
_refine_ls_structure_factor_coef Fsqd
_refine_ls_weighting_details 'calc w=1/[\s^2^(Fo^2^)+(0.1484P)^2^+0.1013P] where P=(Fo^2^+2Fc^2^)/3'
_refine_ls_weighting_scheme calc
_refine_ls_wR_factor_gt 0.2028
_refine_ls_wR_factor_ref 0.2269
_reflns_number_gt 913
_reflns_number_total 1287
_reflns_threshold_expression >2sigma(I)
_cod_data_source_file d0ra08528f2.cif
_cod_data_source_block shelxl_CCDC1
_cod_database_code 7242349

loop_
_symmetry_equiv_pos_as_xyz
'x, y, z'
'-x, y+1/2, -z+1/2'
'-x, -y, -z'
'x, -y-1/2, z-1/2'

loop_
_atom_site_label
_atom_site_type_symbol
_atom_site_fract_x
_atom_site_fract_y
_atom_site_fract_z
_atom_site_U_iso_or_equiv
_atom_site_adp_type
_atom_site_occupancy
_atom_site_symmetry_multiplicity
_atom_site_calc_flag
_atom_site_refinement_flags
_atom_site_disorder_assembly
_atom_site_disorder_group
F1 F 0.12256(11) 0.5164(2) -0.29021(19) 0.0624(6) Uani 1 1 d . . .
C1 C 0.21474(17) 0.5032(2) 0.1163(3) 0.0370(6) Uani 1 1 d . . .
C2 C 0.27995(18) 0.6125(3) 0.0224(4) 0.0522(7) Uani 1 1 d . . .
H2 H 0.2557 0.6884 -0.0835 0.063 Uiso 1 1 calc R . .
C3 C 0.38078(19) 0.6089(4) 0.0857(4) 0.0589(8) Uani 1 1 d . . .
H3 H 0.4239 0.6824 0.0213 0.071 Uiso 1 1 calc R . .
C4 C 0.4179(2) 0.4991(3) 0.2414(4) 0.0532(7) Uani 1 1 d . . .
H4 H 0.4859 0.4974 0.2826 0.064 Uiso 1 1 calc R . .
C5 C 0.3545(2) 0.3916(4) 0.3363(4) 0.0596(8) Uani 1 1 d . . .
H5 H 0.3794 0.3167 0.4427 0.071 Uiso 1 1 calc R . .
C6 C 0.25378(18) 0.3936(3) 0.2747(3) 0.0517(7) Uani 1 1 d . . .
H6 H 0.2113 0.3201 0.3408 0.062 Uiso 1 1 calc R . .
C7 C 0.10539(17) 0.5031(2) 0.0552(3) 0.0375(6) Uani 1 1 d . . .
C8 C 0.06253(18) 0.5104(3) -0.1418(3) 0.0415(6) Uani 1 1 d . . .
C9 C -0.03808(17) 0.5068(3) -0.1973(3) 0.0424(6) Uani 1 1 d . . .
H9 H -0.0619 0.5111 -0.3323 0.051 Uiso 1 1 calc R . .

loop_
_atom_site_aniso_label
_atom_site_aniso_U_11
_atom_site_aniso_U_22
_atom_site_aniso_U_33
_atom_site_aniso_U_23
_atom_site_aniso_U_13
_atom_site_aniso_U_12
F1 0.0527(10) 0.1081(14) 0.0271(8) 0.0043(6) 0.0084(7) 0.0032(7)
C1 0.0457(13) 0.0362(12) 0.0285(11) -0.0024(7) 0.0012(9) 0.0012(8)
C2 0.0597(15) 0.0512(15) 0.0450(13) 0.0062(10) 0.0025(11) -0.0011(11)
C3 0.0562(16) 0.0644(18) 0.0565(15) -0.0004(12) 0.0087(12) -0.0100(12)
C4 0.0444(14) 0.0607(17) 0.0521(15) -0.0049(11) -0.0050(12) 0.0010(10)
C5 0.0601(16) 0.0643(18) 0.0508(15) 0.0077(12) -0.0093(12) 0.0024(12)
C6 0.0541(15) 0.0544(16) 0.0446(13) 0.0082(10) -0.0023(10) -0.0049(11)
C7 0.0471(13) 0.0352(12) 0.0295(12) 0.0014(7) 0.0009(9) 0.0020(8)
C8 0.0499(14) 0.0489(14) 0.0263(11) 0.0023(8) 0.0068(9) 0.0030(9)
C9 0.0501(15) 0.0531(15) 0.0228(11) 0.0011(8) -0.0018(9) 0.0020(9)

loop_
_atom_type_symbol
_atom_type_description
_atom_type_scat_dispersion_real
_atom_type_scat_dispersion_imag
_atom_type_scat_source
C C 0.0033 0.0016 'International Tables Vol C Tables 4.2.6.8 and 6.1.1.4'
H H 0.0000 0.0000 'International Tables Vol C Tables 4.2.6.8 and 6.1.1.4'
F F 0.0171 0.0103 'International Tables Vol C Tables 4.2.6.8 and 6.1.1.4'

loop_
_geom_angle_atom_site_label_1
_geom_angle_atom_site_label_2
_geom_angle_atom_site_label_3
_geom_angle
_geom_angle_site_symmetry_1
_geom_angle_site_symmetry_3
_geom_angle_publ_flag
C6 C1 C2 118.0(2) . . ?
C6 C1 C7 119.59(19) . . ?
C2 C1 C7 122.43(19) . . ?
C3 C2 C1 120.3(2) . . ?
C3 C2 H2 119.9 . . ?
C1 C2 H2 119.9 . . ?
C4 C3 C2 120.9(2) . . ?
C4 C3 H3 119.6 . . ?
C2 C3 H3 119.6 . . ?
C3 C4 C5 119.5(2) . . ?
C3 C4 H4 120.2 . . ?
C5 C4 H4 120.2 . . ?
C4 C5 C6 120.2(2) . . ?
C4 C5 H5 119.9 . . ?
C6 C5 H5 119.9 . . ?
C5 C6 C1 121.1(2) . . ?
C5 C6 H6 119.4 . . ?
C1 C6 H6 119.4 . . ?
C8 C7 C9 115.0(2) . 3_565 ?
C8 C7 C1 124.0(2) . . ?
C9 C7 C1 120.9(2) 3_565 . ?
F1 C8 C9 117.2(2) . . ?
F1 C8 C7 119.0(2) . . ?
C9 C8 C7 123.8(2) . . ?
C8 C9 C7 121.2(2) . 3_565 ?
C8 C9 H9 119.4 . . ?
C7 C9 H9 119.4 3_565 . ?

loop_
_geom_bond_atom_site_label_1
_geom_bond_atom_site_label_2
_geom_bond_distance
_geom_bond_site_symmetry_2
_geom_bond_publ_flag
F1 C8 1.357(2) . ?
C1 C6 1.384(3) . ?
C1 C2 1.387(3) . ?
C1 C7 1.489(3) . ?
C2 C3 1.382(3) . ?
C2 H2 0.9300 . ?
C3 C4 1.365(4) . ?
C3 H3 0.9300 . ?
C4 C5 1.366(4) . ?
C4 H4 0.9300 . ?
C5 C6 1.378(3) . ?
C5 H5 0.9300 . ?
C6 H6 0.9300 . ?
C7 C8 1.388(3) . ?
C7 C9 1.394(3) 3_565 ?
C8 C9 1.370(3) . ?
C9 C7 1.394(3) 3_565 ?
C9 H9 0.9300 . ?

loop_
_geom_torsion_atom_site_label_1
_geom_torsion_atom_site_label_2
_geom_torsion_atom_site_label_3
_geom_torsion_atom_site_label_4
_geom_torsion
_geom_torsion_site_symmetry_1
_geom_torsion_site_symmetry_2
_geom_torsion_site_symmetry_3
_geom_torsion_site_symmetry_4
_geom_torsion_publ_flag
C6 C1 C2 C3 0.7(3) . . . . ?
C7 C1 C2 C3 179.4(2) . . . . ?
C1 C2 C3 C4 -0.3(4) . . . . ?
C2 C3 C4 C5 -0.2(4) . . . . ?
C3 C4 C5 C6 0.2(4) . . . . ?
C4 C5 C6 C1 0.2(4) . . . . ?
C2 C1 C6 C5 -0.6(3) . . . . ?
C7 C1 C6 C5 -179.4(2) . . . . ?
C6 C1 C7 C8 -141.5(2) . . . . ?
C2 C1 C7 C8 39.7(3) . . . . ?
C6 C1 C7 C9 37.7(3) . . . 3_565 ?
C2 C1 C7 C9 -141.1(2) . . . 3_565 ?
C9 C7 C8 F1 -178.66(17) 3_565 . . . ?
C1 C7 C8 F1 0.6(3) . . . . ?
C9 C7 C8 C9 -0.5(3) 3_565 . . . ?
C1 C7 C8 C9 178.74(19) . . . . ?
F1 C8 C9 C7 178.72(17) . . . 3_565 ?
C7 C8 C9 C7 0.5(3) . . . 3_565 ?
